data_4121437
loop_
_publ_author_name
'Meng, Wenjing'
'League, Aaron B.'
'Ronson, Tanya K.'
'Clegg, Jack K.'
'Isley, 3rd, William C'
'Semrouni, David'
'Gagliardi, Laura'
'Cramer, Christopher J.'
'Nitschke, Jonathan R.'

_publ_section_title
;
 Empirical and Theoretical Insights into the Structural Features and
 Host-Guest Chemistry of M8L4 Tube Architectures.
;
_journal_issue 10
_journal_name_full 'Journal of the American Chemical Society'
_journal_page_first 3972
_journal_page_last 3980
_journal_paper_doi 10.1021/ja412964r
_journal_volume 136
_journal_year 2014
_chemical_formula_moiety '(C184 H152 Ag8 N32), 8(B F4)'
_chemical_formula_sum 'C184 H152 Ag8 B8 F32 N32'
_chemical_formula_weight 4368.82
_chemical_name_systematic
; 
 ? 
;
_space_group_IT_number 155
_symmetry_cell_setting rhombohedral
_symmetry_Int_Tables_number 155
_symmetry_space_group_name_Hall 'R 3 2"'
_symmetry_space_group_name_H-M 'R 3 2 :H'
_atom_sites_solution_hydrogens geom
_atom_sites_solution_primary direct
_atom_sites_solution_secondary difmap
_audit_creation_method SHELXL-97
_cell_angle_alpha 90.00
_cell_angle_beta 90.00
_cell_angle_gamma 120.00
_cell_formula_units_Z 9
_cell_length_a 35.408(5)
_cell_length_b 35.408(5)
_cell_length_c 45.801(9)
_cell_measurement_reflns_used 77893
_cell_measurement_temperature 180(2)
_cell_measurement_theta_max 22.46
_cell_measurement_theta_min 1.02
_cell_volume 49729(14)
_computing_cell_refinement 'HKL Scalepack (Otwinowski & Minor 1997)'
_computing_data_collection 'Collect (Nonius B.V. 1998)'
_computing_data_reduction
; 
 ? 
;
_computing_publication_material 'SHELXL-97 (Sheldrick 1997)'
_computing_structure_refinement 'SHELXL-97 (Sheldrick, 1997)'
_computing_structure_solution 'SHELXS-97 (Sheldrick, 1990)'
_diffrn_ambient_temperature 180(2)
_diffrn_measured_fraction_theta_full 0.973
_diffrn_measured_fraction_theta_max 0.973
_diffrn_measurement_device_type 'Nonius Kappa CCD'
_diffrn_measurement_method 'Thin slice \w and \f scans'
_diffrn_radiation_monochromator graphite
_diffrn_radiation_source 'fine-focus sealed tube'
_diffrn_radiation_type MoK\a
_diffrn_radiation_wavelength 0.71073
_diffrn_reflns_av_R_equivalents 0.0745
_diffrn_reflns_av_sigmaI/netI 0.1154
_diffrn_reflns_limit_h_max 38
_diffrn_reflns_limit_h_min -38
_diffrn_reflns_limit_k_max 29
_diffrn_reflns_limit_k_min -38
_diffrn_reflns_limit_l_max 49
_diffrn_reflns_limit_l_min -49
_diffrn_reflns_number 26431
_diffrn_reflns_theta_full 22.52
_diffrn_reflns_theta_max 22.52
_diffrn_reflns_theta_min 1.11
_exptl_absorpt_coefficient_mu 0.771
_exptl_absorpt_correction_T_max 0.9480
_exptl_absorpt_correction_T_min 0.8305
_exptl_absorpt_correction_type multi-scan
_exptl_absorpt_process_details
;

multi-scan from symmetry-related measurements 
 Sortav (Blessing 1995)

;
_exptl_crystal_colour colourless
_exptl_crystal_density_diffrn 1.313
_exptl_crystal_density_method 'not measured'
_exptl_crystal_description block
_exptl_crystal_F_000 19656
_exptl_crystal_size_max 0.25
_exptl_crystal_size_mid 0.12
_exptl_crystal_size_min 0.07
_platon_squeeze_details
;
;
_refine_diff_density_max 0.643
_refine_diff_density_min -0.450
_refine_diff_density_rms 0.098
_refine_ls_abs_structure_details 'Flack H D (1983), Acta Cryst. A39, 876-881'
_refine_ls_abs_structure_Flack -0.01(3)
_refine_ls_extinction_method none
_refine_ls_goodness_of_fit_ref 1.003
_refine_ls_hydrogen_treatment constr
_refine_ls_matrix_type full
_refine_ls_number_parameters 1116
_refine_ls_number_reflns 13181
_refine_ls_number_restraints 542
_refine_ls_restrained_S_all 0.987
_refine_ls_R_factor_all 0.0712
_refine_ls_R_factor_gt 0.0569
_refine_ls_shift/su_max 0.001
_refine_ls_shift/su_mean 0.000
_refine_ls_structure_factor_coef Fsqd
_refine_ls_weighting_details 'calc w=1/[\s^2^(Fo^2^)+(0.0726P)^2^+0.0000P] where P=(Fo^2^+2Fc^2^)/3'
_refine_ls_weighting_scheme calc
_refine_ls_wR_factor_gt 0.1441
_refine_ls_wR_factor_ref 0.1541
_reflns_number_gt 10788
_reflns_number_total 13181
_reflns_threshold_expression >2sigma(I)
_cod_data_source_file ja412964r_si_001.cif
_cod_data_source_block shelxl
_cod_original_cell_volume 49730(14)
_cod_original_sg_symbol_Hall R32"
_cod_original_sg_symbol_H-M R32
_cod_database_code 4121437

loop_
_symmetry_equiv_pos_as_xyz
'x, y, z'
'-y, x-y, z'
'-x+y, -x, z'
'y, x, -z'
'x-y, -y, -z'
'-x, -x+y, -z'
'x+2/3, y+1/3, z+1/3'
'-y+2/3, x-y+1/3, z+1/3'
'-x+y+2/3, -x+1/3, z+1/3'
'y+2/3, x+1/3, -z+1/3'
'x-y+2/3, -y+1/3, -z+1/3'
'-x+2/3, -x+y+1/3, -z+1/3'
'x+1/3, y+2/3, z+2/3'
'-y+1/3, x-y+2/3, z+2/3'
'-x+y+1/3, -x+2/3, z+2/3'
'y+1/3, x+2/3, -z+2/3'
'x-y+1/3, -y+2/3, -z+2/3'
'-x+1/3, -x+y+2/3, -z+2/3'

loop_
_atom_site_label
_atom_site_type_symbol
_atom_site_fract_x
_atom_site_fract_y
_atom_site_fract_z
_atom_site_U_iso_or_equiv
_atom_site_adp_type
_atom_site_occupancy
_atom_site_symmetry_multiplicity
_atom_site_calc_flag
_atom_site_refinement_flags
_atom_site_disorder_assembly
_atom_site_disorder_group
C1 C 0.4082(4) 0.5841(4) 0.8516(3) 0.084(4) Uani 1 1 d U . .
H1A H 0.3822 0.5560 0.8473 0.125 Uiso 1 1 calc R . .
H1B H 0.4097 0.6063 0.8380 0.125 Uiso 1 1 calc R . .
H1C H 0.4064 0.5928 0.8717 0.125 Uiso 1 1 calc R . .
C2 C 0.4479(3) 0.5801(3) 0.8483(2) 0.057(2) Uani 1 1 d U . .
C3 C 0.4445(4) 0.5417(5) 0.8422(3) 0.099(5) Uani 1 1 d U . .
H3 H 0.4164 0.5165 0.8403 0.119 Uiso 1 1 calc R . .
C4 C 0.4815(6) 0.5381(5) 0.8384(4) 0.116(5) Uani 1 1 d U . .
H4 H 0.4790 0.5103 0.8358 0.139 Uiso 1 1 calc R . .
C5 C 0.5217(4) 0.5750(4) 0.8385(3) 0.085(4) Uani 1 1 d U . .
H5 H 0.5474 0.5750 0.8325 0.102 Uiso 1 1 calc R . .
C6 C 0.5223(4) 0.6109(4) 0.8477(3) 0.081(3) Uani 1 1 d U . .
C7 C 0.5646(3) 0.6526(3) 0.8519(3) 0.067(3) Uani 1 1 d U . .
H7 H 0.5908 0.6544 0.8450 0.080 Uiso 1 1 calc R . .
C8 C 0.6079(3) 0.7235(3) 0.8701(2) 0.048(2) Uani 1 1 d U . .
C9 C 0.6464(3) 0.7212(3) 0.8743(2) 0.052(2) Uani 1 1 d U . .
H9 H 0.6462 0.6945 0.8721 0.063 Uiso 1 1 calc R . .
C10 C 0.6848(3) 0.7597(3) 0.8818(2) 0.047(2) Uani 1 1 d U . .
C11 C 0.6835(3) 0.7980(3) 0.8849(2) 0.051(2) Uani 1 1 d U . .
H11 H 0.7102 0.8241 0.8885 0.061 Uiso 1 1 calc R . .
C12 C 0.6464(3) 0.8008(3) 0.8830(2) 0.052(2) Uani 1 1 d U . .
C13 C 0.6081(3) 0.7624(3) 0.8754(2) 0.053(2) Uani 1 1 d U . .
H13 H 0.5816 0.7629 0.8738 0.064 Uiso 1 1 calc R . .
C14 C 0.6461(3) 0.8416(3) 0.8900(2) 0.047(2) Uani 1 1 d U . .
C15 C 0.6118(3) 0.8405(3) 0.9049(2) 0.052(2) Uani 1 1 d U . .
H15 H 0.5872 0.8130 0.9095 0.063 Uiso 1 1 calc R . .
C16 C 0.6122(3) 0.8783(3) 0.91330(19) 0.047(2) Uani 1 1 d U . .
H16 H 0.5873 0.8764 0.9225 0.057 Uiso 1 1 calc R . .
C17 C 0.6492(3) 0.9197(3) 0.90844(17) 0.0392(19) Uani 1 1 d U . .
C18 C 0.6826(3) 0.9202(3) 0.8923(2) 0.053(2) Uani 1 1 d U . .
H18 H 0.7071 0.9476 0.8874 0.064 Uiso 1 1 calc R . .
C19 C 0.6818(3) 0.8827(3) 0.8831(2) 0.054(2) Uani 1 1 d U . .
H19 H 0.7055 0.8846 0.8722 0.065 Uiso 1 1 calc R . .
C20 C 0.6500(3) 0.9591(3) 0.91762(18) 0.043(2) Uani 1 1 d U . .
C21 C 0.6123(3) 0.9627(3) 0.91587(18) 0.044(2) Uani 1 1 d U . .
H21 H 0.5860 0.9386 0.9090 0.052 Uiso 1 1 calc R . .
C22 C 0.6127(3) 1.0015(3) 0.92417(18) 0.047(2) Uani 1 1 d U . .
C23 C 0.6500(3) 1.0347(3) 0.93460(19) 0.048(2) Uani 1 1 d U . .
H23 H 0.6513 1.0618 0.9383 0.058 Uiso 1 1 calc R . .
C24 C 0.6866(3) 1.0312(3) 0.9401(2) 0.053(2) Uani 1 1 d U . .
C25 C 0.6874(3) 0.9932(3) 0.93044(17) 0.043(2) Uani 1 1 d U . .
H25 H 0.7129 0.9911 0.9327 0.052 Uiso 1 1 calc R . .
C26 C 0.5389(4) 0.9753(3) 0.9233(2) 0.058(3) Uani 1 1 d U . .
H26 H 0.5356 0.9474 0.9273 0.070 Uiso 1 1 calc R . .
C27 C 0.4996(4) 0.9794(4) 0.9187(3) 0.070(3) Uani 1 1 d U . .
C28 C 0.4575(5) 0.9440(5) 0.9210(4) 0.105(5) Uani 1 1 d U . .
H28 H 0.4532 0.9157 0.9251 0.126 Uiso 1 1 calc R . .
C29 C 0.4229(5) 0.9498(5) 0.9173(4) 0.111(5) Uani 1 1 d U . .
H29 H 0.3939 0.9261 0.9193 0.133 Uiso 1 1 calc R . .
C30 C 0.4306(4) 0.9914(5) 0.9106(4) 0.109(5) Uani 1 1 d U . .
H30 H 0.4066 0.9961 0.9083 0.130 Uiso 1 1 calc R . .
C31 C 0.4712(4) 1.0251(4) 0.9075(4) 0.087(4) Uani 1 1 d U . .
C32 C 0.4797(6) 1.0689(5) 0.9000(5) 0.133(7) Uani 1 1 d U . .
H32A H 0.4895 1.0873 0.9175 0.199 Uiso 1 1 calc R . .
H32B H 0.4529 1.0671 0.8926 0.199 Uiso 1 1 calc R . .
H32C H 0.5024 1.0814 0.8850 0.199 Uiso 1 1 calc R . .
C33 C 0.7456(3) 1.0590(3) 0.97348(19) 0.048(2) Uani 1 1 d U . .
H33 H 0.7392 1.0299 0.9771 0.058 Uiso 1 1 calc R . .
C34 C 0.7798(4) 1.0943(4) 0.9893(2) 0.061(3) Uani 1 1 d U . .
C35 C 0.7930(4) 1.0869(4) 1.0180(2) 0.066(3) Uani 1 1 d U . .
H35 H 0.7824 1.0580 1.0247 0.079 Uiso 1 1 calc R . .
C36 C 0.8197(4) 1.1204(4) 1.0347(2) 0.070(3) Uani 1 1 d U . .
H36 H 0.8275 1.1155 1.0536 0.084 Uiso 1 1 calc R . .
C37 C 0.8356(4) 1.1608(4) 1.0247(3) 0.077(3) Uani 1 1 d U . .
H37 H 0.8545 1.1848 1.0367 0.092 Uiso 1 1 calc R . .
C38 C 0.8242(4) 1.1688(4) 0.9956(3) 0.077(3) Uani 1 1 d U . .
C39 C 0.8421(6) 1.2139(5) 0.9843(4) 0.116(6) Uani 1 1 d U . .
H39A H 0.8231 1.2140 0.9687 0.174 Uiso 1 1 calc R . .
H39B H 0.8714 1.2244 0.9765 0.174 Uiso 1 1 calc R . .
H39C H 0.8434 1.2331 1.0002 0.174 Uiso 1 1 calc R . .
C40 C 0.7286(4) 0.7268(4) 0.8902(3) 0.078(4) Uani 1 1 d U . .
H40 H 0.7034 0.6989 0.8878 0.093 Uiso 1 1 calc R . .
C41 C 0.7698(4) 0.7300(4) 0.8970(3) 0.072(3) Uani 1 1 d U . .
C42 C 0.7753(5) 0.6941(5) 0.9008(4) 0.102(4) Uani 1 1 d U . .
H42 H 0.7507 0.6658 0.8986 0.122 Uiso 1 1 calc R . .
C43 C 0.8128(5) 0.6977(5) 0.9073(4) 0.094(4) Uani 1 1 d U . .
H43 H 0.8151 0.6723 0.9097 0.113 Uiso 1 1 calc R . .
C44 C 0.8473(5) 0.7366(5) 0.9106(3) 0.084(4) Uani 1 1 d U . .
H44 H 0.8744 0.7394 0.9160 0.101 Uiso 1 1 calc R . .
C45 C 0.8436(3) 0.7766(4) 0.9057(2) 0.064(3) Uani 1 1 d U . .
C46 C 0.8802(4) 0.8203(5) 0.9094(3) 0.089(4) Uani 1 1 d U . .
H46A H 0.9072 0.8208 0.9039 0.134 Uiso 1 1 calc R . .
H46B H 0.8820 0.8290 0.9299 0.134 Uiso 1 1 calc R . .
H46C H 0.8762 0.8405 0.8970 0.134 Uiso 1 1 calc R . .
C47 C 0.7369(5) 0.7737(4) 0.9709(2) 0.087(4) Uani 1 1 d U . .
H47A H 0.7201 0.7681 0.9528 0.131 Uiso 1 1 calc R . .
H47B H 0.7168 0.7603 0.9873 0.131 Uiso 1 1 calc R . .
H47C H 0.7560 0.7612 0.9693 0.131 Uiso 1 1 calc R . .
C48 C 0.7636(5) 0.8215(4) 0.9756(2) 0.076(3) Uani 1 1 d U . .
C49 C 0.7688(5) 0.8402(4) 1.0034(2) 0.082(4) Uani 1 1 d U . .
H49 H 0.7573 0.8223 1.0202 0.099 Uiso 1 1 calc R . .
C50 C 0.7906(5) 0.8847(5) 1.0059(2) 0.090(4) Uani 1 1 d U . .
H50 H 0.7949 0.8978 1.0246 0.108 Uiso 1 1 calc R . .
C51 C 0.8064(5) 0.9106(4) 0.9813(2) 0.077(3) Uani 1 1 d U . .
H51 H 0.8208 0.9415 0.9826 0.093 Uiso 1 1 calc R . .
C52 C 0.8006(4) 0.8901(3) 0.95474(18) 0.052(2) Uani 1 1 d U . .
C53 C 0.8132(3) 0.9147(3) 0.9275(2) 0.055(2) Uani 1 1 d U . .
H53 H 0.8263 0.9455 0.9282 0.066 Uiso 1 1 calc R . .
C54 C 0.5219(3) 0.7747(3) 0.78998(18) 0.041(2) Uani 1 1 d U . .
C55 C 0.5081(3) 0.7492(3) 0.81530(18) 0.046(2) Uani 1 1 d U . .
H55 H 0.5001 0.7193 0.8146 0.055 Uiso 1 1 calc R . .
C56 C 0.5061(3) 0.7675(3) 0.84106(17) 0.042(2) Uani 1 1 d U . .
C57 C 0.5208(3) 0.8122(3) 0.84346(18) 0.0404(19) Uani 1 1 d U . .
H57 H 0.5207 0.8248 0.8618 0.048 Uiso 1 1 calc R . .
C58 C 0.5355(3) 0.8376(3) 0.81838(17) 0.0385(19) Uani 1 1 d U . .
C59 C 0.5366(3) 0.8189(3) 0.79146(16) 0.0375(19) Uani 1 1 d U . .
H59 H 0.5474 0.8366 0.7745 0.045 Uiso 1 1 calc R . .
C60 C 0.5509(3) 0.8864(3) 0.81889(16) 0.0346(18) Uani 1 1 d U . .
C61 C 0.5403(3) 0.9045(3) 0.79538(18) 0.044(2) Uani 1 1 d U . .
H61 H 0.5233 0.8864 0.7797 0.052 Uiso 1 1 calc R . .
C62 C 0.5546(3) 0.9483(3) 0.79503(18) 0.047(2) Uani 1 1 d U . .
H62 H 0.5473 0.9603 0.7789 0.057 Uiso 1 1 calc R . .
C63 C 0.5790(3) 0.9749(3) 0.81694(18) 0.045(2) Uani 1 1 d U . .
C64 C 0.5910(3) 0.9571(3) 0.83992(18) 0.049(2) Uani 1 1 d U . .
H64 H 0.6088 0.9756 0.8552 0.059 Uiso 1 1 calc R . .
C65 C 0.5776(3) 0.9138(3) 0.84068(18) 0.047(2) Uani 1 1 d U . .
H65 H 0.5867 0.9023 0.8562 0.056 Uiso 1 1 calc R . .
C66 C 0.5917(3) 1.0230(3) 0.8160(2) 0.047(2) Uani 1 1 d U . .
C67 C 0.5958(3) 1.0439(3) 0.79050(17) 0.042(2) Uani 1 1 d U . .
H67 H 0.5948 1.0291 0.7730 0.050 Uiso 1 1 calc R . .
C68 C 0.6013(3) 1.0851(3) 0.7880(2) 0.055(2) Uani 1 1 d U . .
C69 C 0.6066(4) 1.1095(3) 0.8138(2) 0.056(3) Uani 1 1 d U . .
H69 H 0.6121 1.1386 0.8127 0.068 Uiso 1 1 calc R . .
C70 C 0.6035(3) 1.0896(3) 0.84065(19) 0.051(2) Uani 1 1 d U . .
C71 C 0.5965(3) 1.0470(3) 0.84227(19) 0.050(2) Uani 1 1 d U . .
H71 H 0.5950 1.0341 0.8607 0.060 Uiso 1 1 calc R . .
C72 C 0.7227(4) 1.1961(4) 0.9122(2) 0.066(3) Uani 1 1 d U . .
H72 H 0.7159 1.2089 0.8964 0.079 Uiso 1 1 calc R . .
C73 C 0.7230(5) 1.2118(4) 0.9410(3) 0.078(3) Uani 1 1 d U . .
C74 C 0.7206(6) 1.2509(5) 0.9456(3) 0.097(4) Uani 1 1 d U . .
H74 H 0.7187 1.2677 0.9301 0.117 Uiso 1 1 calc R . .
C75 C 0.7212(6) 1.2620(6) 0.9757(3) 0.115(5) Uani 1 1 d U . .
H75 H 0.7194 1.2870 0.9806 0.138 Uiso 1 1 calc R . .
C76 C 0.7244(7) 1.2372(7) 0.9975(3) 0.121(5) Uani 1 1 d U B .
H76 H 0.7240 1.2449 1.0173 0.145 Uiso 1 1 calc R . .
C77 C 0.7281(5) 1.2033(5) 0.9913(3) 0.093(4) Uani 1 1 d DU . .
C79 C 0.4645(3) 0.7435(3) 0.88434(18) 0.041(2) Uani 1 1 d U . .
H79 H 0.4574 0.7658 0.8814 0.049 Uiso 1 1 calc R . .
C80 C 0.4470(3) 0.7149(3) 0.90995(18) 0.041(2) Uani 1 1 d U . .
C81 C 0.4194(3) 0.7189(3) 0.92875(18) 0.044(2) Uani 1 1 d U . .
H81 H 0.4109 0.7402 0.9259 0.053 Uiso 1 1 calc R . .
C82 C 0.4040(3) 0.6901(3) 0.95255(18) 0.046(2) Uani 1 1 d U . .
H82 H 0.3846 0.6917 0.9662 0.055 Uiso 1 1 calc R . .
C83 C 0.4167(3) 0.6602(3) 0.95617(18) 0.044(2) Uani 1 1 d U . .
H83 H 0.4056 0.6402 0.9720 0.053 Uiso 1 1 calc R . .
C84 C 0.4454(3) 0.6587(3) 0.93706(18) 0.046(2) Uani 1 1 d U . .
C85 C 0.4622(4) 0.6275(4) 0.9409(2) 0.063(3) Uani 1 1 d U . .
H85A H 0.4764 0.6263 0.9229 0.095 Uiso 1 1 calc R . .
H85B H 0.4378 0.5984 0.9455 0.095 Uiso 1 1 calc R . .
H85C H 0.4833 0.6376 0.9570 0.095 Uiso 1 1 calc R . .
C86 C 0.6143(4) 1.1477(3) 0.8708(2) 0.065(3) Uani 1 1 d U . .
H86 H 0.6229 1.1654 0.8538 0.078 Uiso 1 1 calc R . .
C87 C 0.6135(4) 1.1684(3) 0.8996(3) 0.071(3) Uani 1 1 d U . .
C88 C 0.6187(7) 1.2088(4) 0.8993(3) 0.120(6) Uani 1 1 d U . .
H88 H 0.6232 1.2250 0.8818 0.144 Uiso 1 1 calc R . .
C89 C 0.6169(7) 1.2248(4) 0.9267(3) 0.114(6) Uani 1 1 d U . .
H89 H 0.6222 1.2538 0.9282 0.137 Uiso 1 1 calc R . .
C90 C 0.6082(6) 1.2018(4) 0.9504(3) 0.090(4) Uani 1 1 d U . .
H90 H 0.6041 1.2124 0.9684 0.108 Uiso 1 1 calc R . .
C91 C 0.6051(4) 1.1596(3) 0.9486(3) 0.071(3) Uani 1 1 d U . .
C92 C 0.5972(5) 1.1315(5) 0.9748(2) 0.090(4) Uani 1 1 d U . .
H92A H 0.5662 1.1170 0.9801 0.135 Uiso 1 1 calc R . .
H92B H 0.6147 1.1496 0.9912 0.135 Uiso 1 1 calc R . .
H92C H 0.6054 1.1095 0.9704 0.135 Uiso 1 1 calc R . .
B1 B 0.5381(5) 0.8485(5) 0.6135(2) 0.101(7) Uani 1 1 d D . .
B2 B 0.8453(5) 0.0236(5) 0.7432(3) 0.072(4) Uani 1 1 d . . .
B3 B 0.6667 0.3333 0.9758(4) 0.045(4) Uani 1 3 d S . .
N1 N 0.4866(3) 0.6158(3) 0.85158(16) 0.0542(19) Uani 1 1 d . . .
N2 N 0.5667(2) 0.6862(3) 0.86451(18) 0.053(2) Uani 1 1 d . . .
N3 N 0.4602(2) 0.6848(2) 0.91373(14) 0.0432(17) Uani 1 1 d . . .
N4 N 0.4891(2) 0.7388(2) 0.86585(15) 0.0441(18) Uani 1 1 d . . .
N5 N 0.7255(2) 0.7625(2) 0.88717(17) 0.0474(18) Uani 1 1 d . . .
N6 N 0.8052(3) 0.7714(3) 0.90021(16) 0.055(2) Uani 1 1 d . . .
N7 N 0.7790(3) 0.8456(3) 0.95189(15) 0.055(2) Uani 1 1 d . . .
N8 N 0.8069(2) 0.8957(2) 0.90275(14) 0.0412(17) Uani 1 1 d . . .
N9 N 0.7958(3) 1.1355(2) 0.97980(17) 0.053(2) Uani 1 1 d . B .
N10 N 0.7235(3) 1.0664(3) 0.95447(16) 0.0493(19) Uani 1 1 d . B .
N11 N 0.7288(4) 1.1905(3) 0.96362(17) 0.068(3) Uani 1 1 d . B .
N12 N 0.7309(3) 1.1665(3) 0.90685(15) 0.0503(19) Uani 1 1 d . . .
N13 N 0.5758(2) 1.0074(2) 0.92190(16) 0.0454(18) Uani 1 1 d . . .
N14 N 0.5061(3) 1.0193(3) 0.9125(2) 0.072(2) Uani 1 1 d . . .
N15 N 0.6045(3) 1.1092(2) 0.86832(15) 0.052(2) Uani 1 1 d . . .
N16 N 0.6063(3) 1.1442(3) 0.92284(16) 0.054(2) Uani 1 1 d . . .
F1 F 0.5739(3) 0.8481(3) 0.60706(14) 0.092(2) Uani 1 1 d . A .
F2 F 0.5389(2) 0.88585(19) 0.60608(13) 0.0656(15) Uani 1 1 d . A .
F3 F 0.4970(5) 0.8098(5) 0.6149(4) 0.0843(19) Uiso 0.407(8) 1 d PD A 1
F4 F 0.5467(6) 0.8598(6) 0.6455(3) 0.0843(19) Uiso 0.407(8) 1 d PD A 1
F3' F 0.5053(4) 0.8149(4) 0.5921(3) 0.0843(19) Uiso 0.593(8) 1 d PD A 2
F4' F 0.5084(4) 0.8214(4) 0.6372(2) 0.0843(19) Uiso 0.593(8) 1 d PD A 2
F5 F 0.8373(5) 0.0414(4) 0.72005(18) 0.162(5) Uani 1 1 d . . .
F6 F 0.8889(3) 0.0406(3) 0.7501(2) 0.118(3) Uani 1 1 d . . .
F7 F 0.8274(3) 0.0343(3) 0.76695(17) 0.111(3) Uani 1 1 d . . .
F8 F 0.8261(2) -0.0206(2) 0.74302(15) 0.0806(18) Uani 1 1 d . . .
F9 F 0.6667 0.3333 0.94525(19) 0.073(3) Uani 1 3 d S . .
F10 F 0.70907(16) 0.35221(18) 0.98607(11) 0.0553(13) Uani 1 1 d . . .
Ag1 Ag 0.50002(2) 0.68011(2) 0.874575(16) 0.0530(2) Uani 1 1 d . . .
Ag2 Ag 0.58133(3) 1.07229(2) 0.913374(16) 0.0570(2) Uani 1 1 d . . .
Ag3 Ag 0.74605(3) 1.13908(3) 0.947897(16) 0.0675(3) Uani 1 1 d . . .
Ag4 Ag 0.78703(2) 0.82419(2) 0.903976(15) 0.05122(19) Uani 1 1 d . . .
C78 C 0.7464(14) 1.1876(14) 1.0173(6) 0.075(4) Uiso 0.38(3) 1 d PDU B 1
H78A H 0.7499 1.1632 1.0108 0.113 Uiso 0.38(3) 1 calc PR B 1
H78B H 0.7258 1.1782 1.0337 0.113 Uiso 0.38(3) 1 calc PR B 1
H78C H 0.7746 1.2118 1.0236 0.113 Uiso 0.38(3) 1 calc PR B 1
C78' C 0.7213(9) 1.1675(7) 1.0148(4) 0.075(4) Uiso 0.62(3) 1 d PDU B 2
H78D H 0.7272 1.1459 1.0059 0.113 Uiso 0.62(3) 1 calc PR B 2
H78E H 0.6911 1.1530 1.0219 0.113 Uiso 0.62(3) 1 calc PR B 2
H78F H 0.7412 1.1815 1.0312 0.113 Uiso 0.62(3) 1 calc PR B 2

loop_
_atom_site_aniso_label
_atom_site_aniso_U_11
_atom_site_aniso_U_22
_atom_site_aniso_U_33
_atom_site_aniso_U_23
_atom_site_aniso_U_13
_atom_site_aniso_U_12
C1 0.047(6) 0.064(7) 0.116(9) 0.006(7) 0.004(6) 0.011(6)
C2 0.046(6) 0.035(5) 0.077(6) -0.014(5) -0.011(5) 0.011(5)
C3 0.042(7) 0.091(10) 0.126(10) -0.058(8) -0.023(7) 0.005(7)
C4 0.103(11) 0.049(7) 0.184(14) -0.050(9) -0.023(10) 0.030(8)
C5 0.068(7) 0.048(7) 0.141(10) -0.038(7) -0.021(7) 0.030(6)
C6 0.060(7) 0.070(8) 0.117(9) -0.034(7) -0.012(7) 0.036(6)
C7 0.049(6) 0.051(6) 0.108(8) -0.028(6) -0.006(6) 0.031(5)
C8 0.026(5) 0.034(5) 0.076(6) -0.011(4) 0.009(4) 0.010(4)
C9 0.042(5) 0.042(5) 0.070(5) -0.012(5) 0.013(5) 0.019(4)
C10 0.047(5) 0.029(5) 0.067(5) -0.008(4) 0.002(4) 0.020(4)
C11 0.034(5) 0.034(5) 0.069(5) -0.005(4) -0.005(4) 0.006(4)
C12 0.028(5) 0.027(5) 0.093(6) -0.006(5) 0.013(5) 0.009(4)
C13 0.016(4) 0.050(6) 0.086(6) -0.015(5) -0.003(4) 0.011(4)
C14 0.033(5) 0.042(5) 0.064(5) -0.004(4) 0.001(4) 0.018(4)
C15 0.038(5) 0.039(5) 0.077(6) -0.001(4) 0.000(5) 0.017(4)
C16 0.045(5) 0.035(5) 0.058(5) -0.013(4) 0.002(4) 0.018(4)
C17 0.038(5) 0.039(5) 0.047(4) -0.003(4) -0.007(4) 0.024(4)
C18 0.043(5) 0.035(5) 0.075(6) -0.009(5) 0.005(5) 0.015(4)
C19 0.046(5) 0.045(6) 0.070(6) -0.008(5) 0.010(5) 0.022(5)
C20 0.048(5) 0.030(4) 0.051(4) 0.005(4) 0.000(4) 0.019(4)
C21 0.048(5) 0.028(4) 0.053(4) 0.009(4) -0.008(4) 0.018(4)
C22 0.055(6) 0.036(5) 0.047(4) 0.002(4) 0.000(4) 0.020(5)
C23 0.063(6) 0.030(5) 0.058(5) -0.005(4) -0.017(5) 0.027(5)
C24 0.057(6) 0.042(5) 0.062(5) 0.003(4) -0.015(5) 0.027(5)
C25 0.047(5) 0.036(5) 0.051(4) 0.002(4) -0.010(4) 0.023(4)
C26 0.056(7) 0.046(6) 0.086(6) 0.005(5) 0.005(5) 0.035(6)
C27 0.060(7) 0.056(7) 0.106(8) -0.007(6) -0.014(6) 0.038(6)
C28 0.070(9) 0.071(8) 0.171(13) 0.012(9) 0.020(9) 0.032(7)
C29 0.079(9) 0.064(8) 0.200(15) 0.003(9) -0.025(10) 0.044(7)
C30 0.051(7) 0.101(10) 0.198(13) -0.049(10) -0.040(8) 0.056(8)
C31 0.066(8) 0.061(7) 0.144(11) -0.012(8) -0.026(8) 0.040(7)
C32 0.141(15) 0.067(9) 0.209(18) -0.013(11) -0.081(14) 0.066(10)
C33 0.057(6) 0.026(4) 0.055(5) -0.001(4) 0.001(5) 0.017(4)
C34 0.065(6) 0.058(7) 0.063(5) 0.003(5) -0.014(5) 0.033(5)
C35 0.069(7) 0.077(7) 0.051(5) 0.015(5) -0.006(5) 0.036(6)
C36 0.074(7) 0.070(8) 0.058(6) -0.015(6) -0.015(6) 0.030(6)
C37 0.079(8) 0.069(8) 0.079(7) -0.026(6) -0.024(6) 0.035(7)
C38 0.074(8) 0.039(6) 0.095(8) 0.006(6) -0.003(7) 0.012(6)
C39 0.124(13) 0.056(8) 0.138(12) 0.004(8) -0.027(11) 0.023(8)
C40 0.041(6) 0.058(7) 0.144(10) -0.026(7) -0.020(6) 0.032(5)
C41 0.047(6) 0.052(6) 0.128(9) -0.013(6) -0.009(6) 0.033(5)
C42 0.072(9) 0.062(7) 0.178(13) 0.005(8) -0.012(9) 0.039(7)
C43 0.074(9) 0.063(8) 0.159(12) -0.011(8) -0.004(8) 0.044(7)
C44 0.090(9) 0.102(10) 0.110(9) 0.003(8) 0.007(7) 0.086(8)
C45 0.047(6) 0.092(8) 0.062(6) -0.001(6) -0.002(5) 0.041(6)
C46 0.059(8) 0.104(11) 0.110(9) -0.002(8) -0.007(7) 0.044(8)
C47 0.150(13) 0.050(7) 0.062(6) 0.018(5) 0.011(7) 0.050(8)
C48 0.115(10) 0.080(8) 0.063(6) 0.016(6) 0.014(6) 0.071(8)
C49 0.134(11) 0.079(8) 0.042(5) -0.001(6) -0.007(6) 0.059(8)
C50 0.133(12) 0.100(10) 0.047(5) -0.003(6) -0.002(7) 0.065(9)
C51 0.123(10) 0.067(7) 0.051(5) -0.005(5) -0.019(6) 0.054(7)
C52 0.069(6) 0.049(6) 0.042(5) -0.009(4) -0.003(4) 0.033(5)
C53 0.051(6) 0.043(5) 0.068(6) -0.003(5) -0.015(5) 0.021(5)
C54 0.036(5) 0.039(5) 0.054(5) 0.003(4) 0.006(4) 0.023(4)
C55 0.043(5) 0.045(5) 0.052(5) -0.013(4) -0.006(4) 0.023(4)
C56 0.039(5) 0.043(5) 0.044(4) 0.003(4) 0.004(4) 0.021(4)
C57 0.033(4) 0.041(5) 0.052(4) 0.009(4) 0.001(4) 0.022(4)
C58 0.039(5) 0.037(5) 0.041(4) 0.006(4) -0.001(4) 0.020(4)
C59 0.036(4) 0.036(5) 0.037(4) 0.004(4) 0.012(3) 0.015(4)
C60 0.039(4) 0.027(4) 0.039(4) 0.001(4) 0.004(4) 0.017(4)
C61 0.051(5) 0.038(5) 0.049(4) 0.009(4) 0.010(4) 0.027(4)
C62 0.059(6) 0.054(6) 0.043(4) 0.019(4) 0.016(4) 0.038(5)
C63 0.048(5) 0.052(5) 0.043(4) -0.002(4) 0.001(4) 0.029(5)
C64 0.070(6) 0.040(5) 0.040(4) 0.007(4) 0.015(4) 0.029(5)
C65 0.053(5) 0.033(5) 0.046(4) 0.007(4) 0.010(4) 0.015(4)
C66 0.038(5) 0.034(5) 0.059(5) 0.000(4) 0.000(4) 0.011(4)
C67 0.059(6) 0.028(4) 0.042(4) 0.001(4) 0.006(4) 0.025(4)
C68 0.058(6) 0.048(6) 0.056(5) -0.001(5) 0.008(5) 0.024(5)
C69 0.072(7) 0.032(5) 0.067(5) 0.009(4) 0.019(5) 0.027(5)
C70 0.061(6) 0.040(5) 0.049(5) 0.005(4) 0.005(4) 0.022(5)
C71 0.064(6) 0.047(5) 0.045(4) -0.008(4) 0.000(4) 0.033(5)
C72 0.084(8) 0.063(7) 0.072(6) -0.004(6) -0.008(6) 0.054(6)
C73 0.114(10) 0.087(8) 0.078(7) -0.015(7) 0.012(7) 0.084(8)
C74 0.155(13) 0.088(9) 0.096(8) -0.011(7) -0.003(9) 0.096(9)
C75 0.168(14) 0.138(12) 0.108(9) -0.055(9) -0.016(10) 0.129(11)
C76 0.173(15) 0.139(13) 0.091(9) -0.022(10) -0.014(10) 0.107(12)
C77 0.140(12) 0.120(11) 0.077(7) -0.038(8) -0.024(8) 0.108(10)
C79 0.046(5) 0.029(4) 0.053(5) 0.005(4) 0.010(4) 0.023(4)
C80 0.038(5) 0.038(5) 0.048(4) 0.012(4) 0.009(4) 0.019(4)
C81 0.034(5) 0.043(5) 0.057(5) 0.005(4) 0.009(4) 0.020(4)
C82 0.044(5) 0.044(5) 0.049(5) 0.004(4) 0.012(4) 0.021(4)
C83 0.033(4) 0.042(5) 0.043(4) 0.018(4) 0.007(4) 0.008(4)
C84 0.045(5) 0.031(5) 0.050(5) 0.004(4) 0.000(4) 0.011(4)
C85 0.056(6) 0.062(6) 0.076(6) 0.033(5) 0.029(5) 0.033(5)
C86 0.097(9) 0.033(6) 0.067(6) 0.005(5) 0.012(6) 0.033(6)
C87 0.101(9) 0.032(5) 0.083(7) -0.007(5) 0.020(6) 0.036(6)
C88 0.215(17) 0.045(7) 0.079(7) -0.020(6) -0.006(9) 0.050(9)
C89 0.193(16) 0.046(7) 0.091(9) -0.018(7) 0.009(10) 0.051(9)
C90 0.146(12) 0.064(7) 0.066(6) -0.009(6) 0.010(7) 0.058(8)
C91 0.092(8) 0.038(6) 0.080(7) -0.013(5) -0.009(6) 0.029(6)
C92 0.122(11) 0.084(9) 0.063(6) -0.017(6) 0.006(7) 0.050(9)
B1 0.150(17) 0.178(19) 0.052(7) 0.048(9) 0.038(9) 0.140(17)
B2 0.060(9) 0.077(10) 0.099(10) 0.015(8) 0.022(7) 0.048(8)
B3 0.044(7) 0.044(7) 0.049(10) 0.000 0.000 0.022(3)
N1 0.050(5) 0.053(5) 0.061(4) -0.015(4) 0.000(4) 0.026(4)
N2 0.032(4) 0.042(5) 0.086(5) -0.020(4) 0.003(4) 0.019(4)
N3 0.041(4) 0.034(4) 0.048(4) -0.001(3) -0.002(3) 0.013(3)
N4 0.038(4) 0.029(4) 0.051(4) 0.001(3) -0.006(4) 0.006(3)
N5 0.040(4) 0.040(4) 0.071(5) -0.011(4) 0.005(4) 0.027(4)
N6 0.052(5) 0.069(6) 0.055(4) -0.004(4) -0.001(4) 0.039(5)
N7 0.084(6) 0.056(5) 0.044(4) 0.004(4) 0.006(4) 0.049(5)
N8 0.051(5) 0.043(4) 0.041(4) -0.006(3) -0.010(3) 0.033(4)
N9 0.064(5) 0.035(5) 0.059(4) -0.007(4) -0.008(4) 0.023(4)
N10 0.048(5) 0.051(5) 0.053(4) -0.007(4) -0.006(4) 0.028(4)
N11 0.114(8) 0.060(5) 0.053(4) 0.004(4) 0.023(5) 0.060(6)
N12 0.069(5) 0.042(4) 0.049(4) 0.002(4) 0.002(4) 0.035(4)
N13 0.040(5) 0.032(4) 0.059(4) -0.003(3) 0.004(3) 0.014(4)
N14 0.062(6) 0.037(5) 0.116(7) -0.008(5) -0.013(5) 0.025(4)
N15 0.060(5) 0.039(5) 0.048(4) 0.002(3) 0.005(4) 0.020(4)
N16 0.073(6) 0.044(5) 0.045(4) -0.013(4) -0.007(4) 0.030(4)
F1 0.098(5) 0.145(7) 0.084(4) -0.028(4) -0.017(4) 0.098(6)
F2 0.071(4) 0.049(3) 0.081(3) -0.018(3) -0.018(3) 0.033(3)
F5 0.301(17) 0.180(11) 0.081(5) 0.020(6) 0.003(7) 0.178(13)
F6 0.070(5) 0.076(5) 0.198(9) 0.005(6) 0.020(6) 0.030(4)
F7 0.131(7) 0.141(8) 0.094(5) -0.012(5) -0.006(5) 0.093(7)
F8 0.079(4) 0.061(4) 0.102(4) 0.007(4) 0.000(4) 0.035(4)
F9 0.085(5) 0.085(5) 0.049(5) 0.000 0.000 0.043(2)
F10 0.039(3) 0.054(3) 0.069(3) 0.013(3) 0.001(2) 0.020(3)
Ag1 0.0461(4) 0.0413(4) 0.0742(4) 0.0026(4) 0.0121(4) 0.0238(3)
Ag2 0.0728(5) 0.0390(4) 0.0615(4) -0.0028(3) 0.0022(4) 0.0296(4)
Ag3 0.1117(7) 0.0518(5) 0.0541(4) -0.0009(4) -0.0014(4) 0.0522(5)
Ag4 0.0518(4) 0.0416(4) 0.0642(4) -0.0044(3) -0.0085(3) 0.0262(4)

loop_
_atom_type_symbol
_atom_type_description
_atom_type_scat_dispersion_real
_atom_type_scat_dispersion_imag
_atom_type_scat_source
C C 0.0033 0.0016 'International Tables Vol C Tables 4.2.6.8 and 6.1.1.4'
H H 0.0000 0.0000 'International Tables Vol C Tables 4.2.6.8 and 6.1.1.4'
B B 0.0013 0.0007 'International Tables Vol C Tables 4.2.6.8 and 6.1.1.4'
N N 0.0061 0.0033 'International Tables Vol C Tables 4.2.6.8 and 6.1.1.4'
F F 0.0171 0.0103 'International Tables Vol C Tables 4.2.6.8 and 6.1.1.4'
Ag Ag -0.8971 1.1015 'International Tables Vol C Tables 4.2.6.8 and 6.1.1.4'

loop_
_geom_angle_atom_site_label_1
_geom_angle_atom_site_label_2
_geom_angle_atom_site_label_3
_geom_angle
_geom_angle_site_symmetry_1
_geom_angle_site_symmetry_3
C2 C1 H1A 109.5 . .
C2 C1 H1B 109.5 . .
H1A C1 H1B 109.5 . .
C2 C1 H1C 109.5 . .
H1A C1 H1C 109.5 . .
H1B C1 H1C 109.5 . .
C3 C2 N1 121.3(10) . .
C3 C2 C1 120.7(10) . .
N1 C2 C1 118.0(9) . .
C2 C3 C4 120.6(11) . .
C2 C3 H3 119.7 . .
C4 C3 H3 119.7 . .
C5 C4 C3 119.5(13) . .
C5 C4 H4 120.3 . .
C3 C4 H4 120.3 . .
C6 C5 C4 115.2(13) . .
C6 C5 H5 122.4 . .
C4 C5 H5 122.4 . .
C5 C6 N1 126.0(12) . .
C5 C6 C7 120.9(11) . .
N1 C6 C7 112.8(10) . .
N2 C7 C6 122.4(10) . .
N2 C7 H7 118.8 . .
C6 C7 H7 118.8 . .
C13 C8 C9 120.0(8) . .
C13 C8 N2 116.6(8) . .
C9 C8 N2 122.8(8) . .
C10 C9 C8 118.1(9) . .
C10 C9 H9 120.9 . .
C8 C9 H9 120.9 . .
C11 C10 C9 118.8(9) . .
C11 C10 N5 116.5(8) . .
C9 C10 N5 124.7(8) . .
C12 C11 C10 124.6(9) . .
C12 C11 H11 117.7 . .
C10 C11 H11 117.7 . .
C11 C12 C13 116.3(8) . .
C11 C12 C14 122.1(8) . .
C13 C12 C14 121.5(8) . .
C8 C13 C12 121.8(8) . .
C8 C13 H13 119.1 . .
C12 C13 H13 119.1 . .
C15 C14 C19 117.8(9) . .
C15 C14 C12 121.0(8) . .
C19 C14 C12 121.1(8) . .
C14 C15 C16 121.8(9) . .
C14 C15 H15 119.1 . .
C16 C15 H15 119.1 . .
C15 C16 C17 121.0(9) . .
C15 C16 H16 119.5 . .
C17 C16 H16 119.5 . .
C18 C17 C16 116.1(8) . .
C18 C17 C20 122.7(8) . .
C16 C17 C20 121.0(8) . .
C19 C18 C17 122.9(9) . .
C19 C18 H18 118.5 . .
C17 C18 H18 118.5 . .
C18 C19 C14 120.2(9) . .
C18 C19 H19 119.9 . .
C14 C19 H19 119.9 . .
C21 C20 C25 118.7(8) . .
C21 C20 C17 120.8(8) . .
C25 C20 C17 120.4(8) . .
C20 C21 C22 121.5(9) . .
C20 C21 H21 119.2 . .
C22 C21 H21 119.2 . .
C23 C22 C21 118.2(9) . .
C23 C22 N13 118.0(8) . .
C21 C22 N13 123.8(8) . .
C22 C23 C24 122.7(9) . .
C22 C23 H23 118.7 . .
C24 C23 H23 118.7 . .
C23 C24 N10 119.4(9) . .
C23 C24 C25 119.2(9) . .
N10 C24 C25 121.4(9) . .
C20 C25 C24 119.0(8) . .
C20 C25 H25 120.5 . .
C24 C25 H25 120.5 . .
N13 C26 C27 121.0(9) . .
N13 C26 H26 119.5 . .
C27 C26 H26 119.5 . .
N14 C27 C28 120.6(11) . .
N14 C27 C26 117.2(11) . .
C28 C27 C26 122.2(11) . .
C29 C28 C27 119.6(14) . .
C29 C28 H28 120.2 . .
C27 C28 H28 120.2 . .
C28 C29 C30 118.4(14) . .
C28 C29 H29 120.8 . .
C30 C29 H29 120.8 . .
C31 C30 C29 121.5(12) . .
C31 C30 H30 119.3 . .
C29 C30 H30 119.3 . .
C30 C31 N14 119.8(12) . .
C30 C31 C32 121.9(13) . .
N14 C31 C32 118.2(13) . .
C31 C32 H32A 109.5 . .
C31 C32 H32B 109.5 . .
H32A C32 H32B 109.5 . .
C31 C32 H32C 109.5 . .
H32A C32 H32C 109.5 . .
H32B C32 H32C 109.5 . .
N10 C33 C34 120.2(8) . .
N10 C33 H33 119.9 . .
C34 C33 H33 119.9 . .
N9 C34 C33 119.8(8) . .
N9 C34 C35 119.1(10) . .
C33 C34 C35 120.4(10) . .
C36 C35 C34 120.5(11) . .
C36 C35 H35 119.7 . .
C34 C35 H35 119.7 . .
C35 C36 C37 119.3(11) . .
C35 C36 H36 120.4 . .
C37 C36 H36 120.4 . .
C36 C37 C38 121.0(11) . .
C36 C37 H37 119.5 . .
C38 C37 H37 119.5 . .
N9 C38 C37 119.3(10) . .
N9 C38 C39 119.5(12) . .
C37 C38 C39 121.1(12) . .
C38 C39 H39A 109.5 . .
C38 C39 H39B 109.5 . .
H39A C39 H39B 109.5 . .
C38 C39 H39C 109.5 . .
H39A C39 H39C 109.5 . .
H39B C39 H39C 109.5 . .
N5 C40 C41 120.6(10) . .
N5 C40 H40 119.7 . .
C41 C40 H40 119.7 . .
N6 C41 C42 119.4(10) . .
N6 C41 C40 117.1(9) . .
C42 C41 C40 123.5(11) . .
C43 C42 C41 122.7(14) . .
C43 C42 H42 118.6 . .
C41 C42 H42 118.6 . .
C42 C43 C44 119.7(13) . .
C42 C43 H43 120.1 . .
C44 C43 H43 120.1 . .
C43 C44 C45 119.9(12) . .
C43 C44 H44 120.1 . .
C45 C44 H44 120.1 . .
N6 C45 C46 119.3(11) . .
N6 C45 C44 118.0(11) . .
C46 C45 C44 122.5(11) . .
C45 C46 H46A 109.5 . .
C45 C46 H46B 109.5 . .
H46A C46 H46B 109.5 . .
C45 C46 H46C 109.5 . .
H46A C46 H46C 109.5 . .
H46B C46 H46C 109.5 . .
C48 C47 H47A 109.5 . .
C48 C47 H47B 109.5 . .
H47A C47 H47B 109.5 . .
C48 C47 H47C 109.5 . .
H47A C47 H47C 109.5 . .
H47B C47 H47C 109.5 . .
N7 C48 C49 121.8(12) . .
N7 C48 C47 115.9(10) . .
C49 C48 C47 122.0(11) . .
C50 C49 C48 119.0(11) . .
C50 C49 H49 120.5 . .
C48 C49 H49 120.5 . .
C49 C50 C51 120.2(11) . .
C49 C50 H50 119.9 . .
C51 C50 H50 119.9 . .
C52 C51 C50 117.7(12) . .
C52 C51 H51 121.1 . .
C50 C51 H51 121.1 . .
N7 C52 C51 122.8(9) . .
N7 C52 C53 115.7(8) . .
C51 C52 C53 121.2(9) . .
N8 C53 C52 121.5(9) . .
N8 C53 H53 119.2 . .
C52 C53 H53 119.2 . .
C59 C54 C55 120.2(8) . .
C59 C54 N8 121.1(7) . 18_656
C55 C54 N8 118.1(7) . 18_656
C56 C55 C54 119.5(8) . .
C56 C55 H55 120.3 . .
C54 C55 H55 120.3 . .
C55 C56 C57 121.8(8) . .
C55 C56 N4 116.5(8) . .
C57 C56 N4 121.6(7) . .
C58 C57 C56 118.3(8) . .
C58 C57 H57 120.9 . .
C56 C57 H57 120.9 . .
C57 C58 C59 120.6(8) . .
C57 C58 C60 121.7(7) . .
C59 C58 C60 117.8(7) . .
C54 C59 C58 119.4(7) . .
C54 C59 H59 120.3 . .
C58 C59 H59 120.3 . .
C65 C60 C61 118.9(8) . .
C65 C60 C58 122.3(7) . .
C61 C60 C58 118.7(7) . .
C62 C61 C60 119.7(9) . .
C62 C61 H61 120.2 . .
C60 C61 H61 120.2 . .
C63 C62 C61 121.9(8) . .
C63 C62 H62 119.1 . .
C61 C62 H62 119.1 . .
C62 C63 C64 118.4(9) . .
C62 C63 C66 119.1(8) . .
C64 C63 C66 122.4(8) . .
C65 C64 C63 121.0(9) . .
C65 C64 H64 119.5 . .
C63 C64 H64 119.5 . .
C64 C65 C60 120.0(9) . .
C64 C65 H65 120.0 . .
C60 C65 H65 120.0 . .
C67 C66 C71 117.0(8) . .
C67 C66 C63 121.6(8) . .
C71 C66 C63 121.2(8) . .
C66 C67 C68 124.9(8) . .
C66 C67 H67 117.6 . .
C68 C67 H67 117.6 . .
C67 C68 N12 119.3(8) . 18_656
C67 C68 C69 118.9(8) . .
N12 C68 C69 121.8(9) 18_656 .
C70 C69 C68 118.2(8) . .
C70 C69 H69 120.9 . .
C68 C69 H69 120.9 . .
C69 C70 C71 121.1(8) . .
C69 C70 N15 124.0(8) . .
C71 C70 N15 114.8(8) . .
C70 C71 C66 119.8(8) . .
C70 C71 H71 120.1 . .
C66 C71 H71 120.1 . .
N12 C72 C73 123.4(10) . .
N12 C72 H72 118.3 . .
C73 C72 H72 118.3 . .
N11 C73 C72 117.6(9) . .
N11 C73 C74 121.1(10) . .
C72 C73 C74 121.1(12) . .
C75 C74 C73 113.9(13) . .
C75 C74 H74 123.1 . .
C73 C74 H74 123.1 . .
C76 C75 C74 121.6(12) . .
C76 C75 H75 119.2 . .
C74 C75 H75 119.2 . .
C77 C76 C75 120.4(14) . .
C77 C76 H76 119.8 . .
C75 C76 H76 119.8 . .
C76 C77 N11 122.9(13) . .
C76 C77 C78 113.8(17) . .
N11 C77 C78 120.7(15) . .
C76 C77 C78' 122.7(14) . .
N11 C77 C78' 112.9(12) . .
C78 C77 C78' 30.1(14) . .
N4 C79 C80 121.2(7) . .
N4 C79 H79 119.4 . .
C80 C79 H79 119.4 . .
C81 C80 N3 122.8(7) . .
C81 C80 C79 120.8(8) . .
N3 C80 C79 116.4(7) . .
C80 C81 C82 117.0(8) . .
C80 C81 H81 121.5 . .
C82 C81 H81 121.5 . .
C83 C82 C81 120.3(8) . .
C83 C82 H82 119.9 . .
C81 C82 H82 119.9 . .
C82 C83 C84 119.9(8) . .
C82 C83 H83 120.0 . .
C84 C83 H83 120.0 . .
N3 C84 C83 121.9(8) . .
N3 C84 C85 116.1(8) . .
C83 C84 C85 122.0(8) . .
C84 C85 H85A 109.5 . .
C84 C85 H85B 109.5 . .
H85A C85 H85B 109.5 . .
C84 C85 H85C 109.5 . .
H85A C85 H85C 109.5 . .
H85B C85 H85C 109.5 . .
N15 C86 C87 123.5(9) . .
N15 C86 H86 118.3 . .
C87 C86 H86 118.3 . .
N16 C87 C88 125.7(11) . .
N16 C87 C86 115.7(8) . .
C88 C87 C86 118.5(11) . .
C87 C88 C89 114.3(13) . .
C87 C88 H88 122.9 . .
C89 C88 H88 122.9 . .
C90 C89 C88 122.9(13) . .
C90 C89 H89 118.5 . .
C88 C89 H89 118.5 . .
C89 C90 C91 118.3(12) . .
C89 C90 H90 120.9 . .
C91 C90 H90 120.9 . .
N16 C91 C90 118.9(11) . .
N16 C91 C92 118.7(9) . .
C90 C91 C92 122.3(11) . .
C91 C92 H92A 109.5 . .
C91 C92 H92B 109.5 . .
H92A C92 H92B 109.5 . .
C91 C92 H92C 109.5 . .
H92A C92 H92C 109.5 . .
H92B C92 H92C 109.5 . .
F1 B1 F2 114.1(12) . .
F1 B1 F3 122.3(14) . .
F2 B1 F3 117.7(13) . .
F1 B1 F4' 122.4(11) . .
F2 B1 F4' 118.5(11) . .
F3 B1 F4' 44.4(9) . .
F1 B1 F4 98.8(11) . .
F2 B1 F4 94.7(11) . .
F3 B1 F4 100.5(13) . .
F4' B1 F4 56.2(9) . .
F1 B1 F3' 102.3(10) . .
F2 B1 F3' 103.6(9) . .
F3 B1 F3' 42.7(9) . .
F4' B1 F3' 87.0(11) . .
F4 B1 F3' 143.2(14) . .
F5 B2 F8 115.7(14) . .
F5 B2 F6 115.5(13) . .
F8 B2 F6 108.1(10) . .
F5 B2 F7 105.0(10) . .
F8 B2 F7 106.4(11) . .
F6 B2 F7 105.1(12) . .
F10 B3 F10 109.2(7) 2_655 .
F10 B3 F10 109.2(7) 2_655 3_665
F10 B3 F10 109.2(7) . 3_665
F10 B3 F9 109.8(7) 2_655 .
F10 B3 F9 109.8(7) . .
F10 B3 F9 109.8(7) 3_665 .
C2 N1 C6 116.2(9) . .
C2 N1 Ag1 126.2(7) . .
C6 N1 Ag1 115.6(7) . .
C7 N2 C8 119.9(8) . .
C7 N2 Ag1 114.7(6) . .
C8 N2 Ag1 125.4(5) . .
C84 N3 C80 118.0(8) . .
C84 N3 Ag1 127.3(6) . .
C80 N3 Ag1 114.2(5) . .
C79 N4 C56 119.9(7) . .
C79 N4 Ag1 115.3(5) . .
C56 N4 Ag1 124.7(6) . .
C40 N5 C10 121.2(8) . .
C40 N5 Ag4 112.1(6) . .
C10 N5 Ag4 124.7(5) . .
C45 N6 C41 120.2(10) . .
C45 N6 Ag4 125.0(8) . .
C41 N6 Ag4 113.7(6) . .
C48 N7 C52 118.5(8) . .
C48 N7 Ag4 128.9(7) . .
C52 N7 Ag4 111.5(6) . .
C53 N8 C54 119.5(8) . 18_656
C53 N8 Ag4 116.2(6) . .
C54 N8 Ag4 124.3(5) 18_656 .
C38 N9 C34 120.6(9) . .
C38 N9 Ag3 123.6(7) . .
C34 N9 Ag3 110.0(6) . .
C33 N10 C24 121.1(8) . .
C33 N10 Ag3 114.3(6) . .
C24 N10 Ag3 124.6(6) . .
C77 N11 C73 119.8(9) . .
C77 N11 Ag3 128.0(8) . .
C73 N11 Ag3 111.9(6) . .
C72 N12 C68 125.7(9) . 18_656
C72 N12 Ag3 113.3(7) . .
C68 N12 Ag3 121.0(6) 18_656 .
C26 N13 C22 119.2(8) . .
C26 N13 Ag2 117.6(7) . .
C22 N13 Ag2 123.1(6) . .
C27 N14 C31 119.9(10) . .
C27 N14 Ag2 111.2(7) . .
C31 N14 Ag2 128.8(8) . .
C86 N15 C70 122.6(8) . .
C86 N15 Ag2 111.1(7) . .
C70 N15 Ag2 126.0(6) . .
C91 N16 C87 119.5(8) . .
C91 N16 Ag2 124.2(7) . .
C87 N16 Ag2 114.7(6) . .
N2 Ag1 N4 120.0(3) . .
N2 Ag1 N1 72.6(3) . .
N4 Ag1 N1 138.6(3) . .
N2 Ag1 N3 140.5(3) . .
N4 Ag1 N3 72.2(2) . .
N1 Ag1 N3 125.5(3) . .
N13 Ag2 N16 153.9(3) . .
N13 Ag2 N15 123.2(3) . .
N16 Ag2 N15 73.4(3) . .
N13 Ag2 N14 72.8(3) . .
N16 Ag2 N14 122.8(3) . .
N15 Ag2 N14 111.4(3) . .
N12 Ag3 N10 123.7(3) . .
N12 Ag3 N11 73.3(3) . .
N10 Ag3 N11 139.6(3) . .
N12 Ag3 N9 151.0(3) . .
N10 Ag3 N9 73.0(3) . .
N11 Ag3 N9 110.6(3) . .
N8 Ag4 N6 149.6(3) . .
N8 Ag4 N5 131.9(3) . .
N6 Ag4 N5 73.6(3) . .
N8 Ag4 N7 71.8(3) . .
N6 Ag4 N7 117.4(3) . .
N5 Ag4 N7 113.6(3) . .
C77 C78 H78A 109.5 . .
C77 C78 H78B 109.5 . .
H78A C78 H78B 109.5 . .
C77 C78 H78C 109.5 . .
H78A C78 H78C 109.5 . .
H78B C78 H78C 109.5 . .
C77 C78' H78D 109.5 . .
C77 C78' H78E 109.5 . .
H78D C78' H78E 109.5 . .
C77 C78' H78F 109.5 . .
H78D C78' H78F 109.5 . .
H78E C78' H78F 109.5 . .

loop_
_geom_bond_atom_site_label_1
_geom_bond_atom_site_label_2
_geom_bond_distance
_geom_bond_site_symmetry_2
C1 C2 1.491(17) .
C1 H1A 0.9800 .
C1 H1B 0.9800 .
C1 H1C 0.9800 .
C2 C3 1.334(19) .
C2 N1 1.330(13) .
C3 C4 1.39(2) .
C3 H3 0.9500 .
C4 C5 1.37(2) .
C4 H4 0.9500 .
C5 C6 1.328(17) .
C5 H5 0.9500 .
C6 N1 1.371(15) .
C6 C7 1.501(17) .
C7 N2 1.289(13) .
C7 H7 0.9500 .
C8 C13 1.396(14) .
C8 C9 1.420(14) .
C8 N2 1.417(12) .
C9 C10 1.404(14) .
C9 H9 0.9500 .
C10 C11 1.389(13) .
C10 N5 1.414(12) .
C11 C12 1.368(14) .
C11 H11 0.9500 .
C12 C13 1.401(13) .
C12 C14 1.486(13) .
C13 H13 0.9500 .
C14 C15 1.373(13) .
C14 C19 1.406(14) .
C15 C16 1.389(13) .
C15 H15 0.9500 .
C16 C17 1.412(13) .
C16 H16 0.9500 .
C17 C18 1.386(13) .
C17 C20 1.445(12) .
C18 C19 1.380(14) .
C18 H18 0.9500 .
C19 H19 0.9500 .
C20 C21 1.403(13) .
C20 C25 1.398(13) .
C21 C22 1.420(13) .
C21 H21 0.9500 .
C22 C23 1.342(14) .
C22 N13 1.425(13) .
C23 C24 1.387(14) .
C23 H23 0.9500 .
C24 N10 1.436(13) .
C24 C25 1.432(14) .
C25 H25 0.9500 .
C26 N13 1.231(13) .
C26 C27 1.488(16) .
C26 H26 0.9500 .
C27 N14 1.343(14) .
C27 C28 1.390(19) .
C28 C29 1.35(2) .
C28 H28 0.9500 .
C29 C30 1.39(2) .
C29 H29 0.9500 .
C30 C31 1.34(2) .
C30 H30 0.9500 .
C31 N14 1.368(16) .
C31 C32 1.46(2) .
C32 H32A 0.9800 .
C32 H32B 0.9800 .
C32 H32C 0.9800 .
C33 N10 1.282(12) .
C33 C34 1.430(15) .
C33 H33 0.9500 .
C34 N9 1.345(13) .
C34 C35 1.461(14) .
C35 C36 1.329(16) .
C35 H35 0.9500 .
C36 C37 1.330(18) .
C36 H36 0.9500 .
C37 C38 1.460(17) .
C37 H37 0.9500 .
C38 N9 1.320(14) .
C38 C39 1.489(19) .
C39 H39A 0.9800 .
C39 H39B 0.9800 .
C39 H39C 0.9800 .
C40 N5 1.331(14) .
C40 C41 1.439(15) .
C40 H40 0.9500 .
C41 N6 1.377(14) .
C41 C42 1.389(17) .
C42 C43 1.30(2) .
C42 H42 0.9500 .
C43 C44 1.31(2) .
C43 H43 0.9500 .
C44 C45 1.504(17) .
C44 H44 0.9500 .
C45 N6 1.302(14) .
C45 C46 1.447(19) .
C46 H46A 0.9800 .
C46 H46B 0.9800 .
C46 H46C 0.9800 .
C47 C48 1.485(18) .
C47 H47A 0.9800 .
C47 H47B 0.9800 .
C47 H47C 0.9800 .
C48 N7 1.321(14) .
C48 C49 1.404(16) .
C49 C50 1.37(2) .
C49 H49 0.9500 .
C50 C51 1.384(17) .
C50 H50 0.9500 .
C51 C52 1.377(14) .
C51 H51 0.9500 .
C52 N7 1.369(13) .
C52 C53 1.457(14) .
C53 N8 1.282(12) .
C53 H53 0.9500 .
C54 C59 1.382(12) .
C54 C55 1.400(13) .
C54 N8 1.424(11) 18_656
C55 C56 1.366(12) .
C55 H55 0.9500 .
C56 C57 1.400(13) .
C56 N4 1.440(11) .
C57 C58 1.390(12) .
C57 H57 0.9500 .
C58 C59 1.409(12) .
C58 C60 1.531(12) .
C59 H59 0.9500 .
C60 C65 1.384(13) .
C60 C61 1.395(12) .
C61 C62 1.370(13) .
C61 H61 0.9500 .
C62 C63 1.352(13) .
C62 H62 0.9500 .
C63 C64 1.398(13) .
C63 C66 1.530(13) .
C64 C65 1.363(13) .
C64 H64 0.9500 .
C65 H65 0.9500 .
C66 C67 1.351(13) .
C66 C71 1.432(13) .
C67 C68 1.374(13) .
C67 H67 0.9500 .
C68 N12 1.419(12) 18_656
C68 C69 1.420(14) .
C69 C70 1.396(13) .
C69 H69 0.9500 .
C70 C71 1.405(14) .
C70 N15 1.436(12) .
C71 H71 0.9500 .
C72 N12 1.244(13) .
C72 C73 1.426(16) .
C72 H72 0.9500 .
C73 N11 1.357(15) .
C73 C74 1.445(16) .
C74 C75 1.428(19) .
C74 H74 0.9500 .
C75 C76 1.37(2) .
C75 H75 0.9500 .
C76 C77 1.30(2) .
C76 H76 0.9500 .
C77 N11 1.349(14) .
C77 C78 1.58(2) .
C77 C78' 1.59(2) .
C79 N4 1.285(11) .
C79 C80 1.467(12) .
C79 H79 0.9500 .
C80 C81 1.362(12) .
C80 N3 1.374(11) .
C81 C82 1.403(13) .
C81 H81 0.9500 .
C82 C83 1.353(14) .
C82 H82 0.9500 .
C83 C84 1.363(13) .
C83 H83 0.9500 .
C84 N3 1.337(11) .
C84 C85 1.502(14) .
C85 H85A 0.9800 .
C85 H85B 0.9800 .
C85 H85C 0.9800 .
C86 N15 1.234(12) .
C86 C87 1.517(15) .
C86 H86 0.9500 .
C87 N16 1.310(14) .
C87 C88 1.349(18) .
C88 C89 1.393(19) .
C88 H88 0.9500 .
C89 C90 1.297(18) .
C89 H89 0.9500 .
C90 C91 1.443(17) .
C90 H90 0.9500 .
C91 N16 1.309(14) .
C91 C92 1.496(17) .
C92 H92A 0.9800 .
C92 H92B 0.9800 .
C92 H92C 0.9800 .
B1 F1 1.308(16) .
B1 F2 1.352(16) .
B1 F3 1.418(17) .
B1 F4' 1.482(16) .
B1 F4 1.512(14) .
B1 F3' 1.530(16) .
B2 F5 1.334(17) .
B2 F8 1.360(17) .
B2 F6 1.385(17) .
B2 F7 1.401(16) .
B3 F10 1.384(8) 2_655
B3 F10 1.385(8) .
B3 F10 1.385(8) 3_665
B3 F9 1.40(2) .
N1 Ag1 2.331(8) .
N2 Ag1 2.308(7) .
N3 Ag1 2.337(7) .
N4 Ag1 2.330(8) .
N5 Ag4 2.314(7) .
N6 Ag4 2.269(8) .
N7 Ag4 2.385(7) .
N8 C54 1.424(11) 18_656
N8 Ag4 2.263(7) .
N9 Ag3 2.341(8) .
N10 Ag3 2.302(8) .
N11 Ag3 2.306(8) .
N12 C68 1.419(12) 18_656
N12 Ag3 2.299(7) .
N13 Ag2 2.241(7) .
N14 Ag2 2.372(9) .
N15 Ag2 2.359(7) .
N16 Ag2 2.280(8) .
C78 H78A 0.9800 .
C78 H78B 0.9800 .
C78 H78C 0.9800 .
C78' H78D 0.9800 .
C78' H78E 0.9800 .
C78' H78F 0.9800 .

loop_
_geom_torsion_atom_site_label_1
_geom_torsion_atom_site_label_2
_geom_torsion_atom_site_label_3
_geom_torsion_atom_site_label_4
_geom_torsion
_geom_torsion_site_symmetry_1
_geom_torsion_site_symmetry_4
N1 C2 C3 C4 -1(2) . .
C1 C2 C3 C4 178.4(15) . .
C2 C3 C4 C5 -6(3) . .
C3 C4 C5 C6 12(3) . .
C4 C5 C6 N1 -13(2) . .
C4 C5 C6 C7 173.5(15) . .
C5 C6 C7 N2 -170.1(13) . .
N1 C6 C7 N2 15.4(19) . .
C13 C8 C9 C10 -4.5(15) . .
N2 C8 C9 C10 -175.4(9) . .
C8 C9 C10 C11 0.2(14) . .
C8 C9 C10 N5 178.9(9) . .
C9 C10 C11 C12 4.6(16) . .
N5 C10 C11 C12 -174.2(10) . .
C10 C11 C12 C13 -4.8(16) . .
C10 C11 C12 C14 172.4(9) . .
C9 C8 C13 C12 4.3(16) . .
N2 C8 C13 C12 175.8(10) . .
C11 C12 C13 C8 0.2(16) . .
C14 C12 C13 C8 -177.0(10) . .
C11 C12 C14 C15 -140.3(10) . .
C13 C12 C14 C15 36.8(15) . .
C11 C12 C14 C19 36.1(15) . .
C13 C12 C14 C19 -146.9(10) . .
C19 C14 C15 C16 -0.8(14) . .
C12 C14 C15 C16 175.7(9) . .
C14 C15 C16 C17 -3.9(14) . .
C15 C16 C17 C18 6.3(13) . .
C15 C16 C17 C20 -179.0(8) . .
C16 C17 C18 C19 -4.5(14) . .
C20 C17 C18 C19 -179.0(9) . .
C17 C18 C19 C14 0.0(16) . .
C15 C14 C19 C18 2.7(15) . .
C12 C14 C19 C18 -173.8(10) . .
C18 C17 C20 C21 137.7(9) . .
C16 C17 C20 C21 -36.6(12) . .
C18 C17 C20 C25 -47.0(12) . .
C16 C17 C20 C25 138.7(9) . .
C25 C20 C21 C22 6.1(12) . .
C17 C20 C21 C22 -178.5(8) . .
C20 C21 C22 C23 -1.7(13) . .
C20 C21 C22 N13 177.8(8) . .
C21 C22 C23 C24 -6.3(14) . .
N13 C22 C23 C24 174.1(9) . .
C22 C23 C24 N10 -172.7(8) . .
C22 C23 C24 C25 9.7(15) . .
C21 C20 C25 C24 -2.7(12) . .
C17 C20 C25 C24 -178.1(8) . .
C23 C24 C25 C20 -4.9(13) . .
N10 C24 C25 C20 177.6(8) . .
N13 C26 C27 N14 1.5(18) . .
N13 C26 C27 C28 -178.2(13) . .
N14 C27 C28 C29 -1(3) . .
C26 C27 C28 C29 178.4(16) . .
C27 C28 C29 C30 2(3) . .
C28 C29 C30 C31 1(3) . .
C29 C30 C31 N14 -4(3) . .
C29 C30 C31 C32 179.1(18) . .
N10 C33 C34 N9 -15.7(15) . .
N10 C33 C34 C35 154.9(10) . .
N9 C34 C35 C36 1.3(18) . .
C33 C34 C35 C36 -169.3(11) . .
C34 C35 C36 C37 -2.2(19) . .
C35 C36 C37 C38 0(2) . .
C36 C37 C38 N9 4(2) . .
C36 C37 C38 C39 -179.7(15) . .
N5 C40 C41 N6 0(2) . .
N5 C40 C41 C42 179.1(14) . .
N6 C41 C42 C43 0(3) . .
C40 C41 C42 C43 -179.2(16) . .
C41 C42 C43 C44 0(3) . .
C42 C43 C44 C45 -2(3) . .
C43 C44 C45 N6 4.5(19) . .
C43 C44 C45 C46 178.9(14) . .
N7 C48 C49 C50 0(2) . .
C47 C48 C49 C50 -174.2(14) . .
C48 C49 C50 C51 1(2) . .
C49 C50 C51 C52 -2(2) . .
C50 C51 C52 N7 1.7(19) . .
C50 C51 C52 C53 175.2(12) . .
N7 C52 C53 N8 -4.4(15) . .
C51 C52 C53 N8 -178.4(11) . .
C59 C54 C55 C56 4.9(13) . .
N8 C54 C55 C56 175.9(8) 18_656 .
C54 C55 C56 C57 -5.1(13) . .
C54 C55 C56 N4 176.4(8) . .
C55 C56 C57 C58 3.6(13) . .
N4 C56 C57 C58 -178.1(8) . .
C56 C57 C58 C59 -1.8(12) . .
C56 C57 C58 C60 178.2(7) . .
C55 C54 C59 C58 -3.2(12) . .
N8 C54 C59 C58 -173.9(8) 18_656 .
C57 C58 C59 C54 1.7(12) . .
C60 C58 C59 C54 -178.3(7) . .
C57 C58 C60 C65 43.8(12) . .
C59 C58 C60 C65 -136.3(9) . .
C57 C58 C60 C61 -141.4(8) . .
C59 C58 C60 C61 38.6(11) . .
C65 C60 C61 C62 -3.4(12) . .
C58 C60 C61 C62 -178.4(8) . .
C60 C61 C62 C63 0.0(13) . .
C61 C62 C63 C64 2.5(13) . .
C61 C62 C63 C66 -176.5(8) . .
C62 C63 C64 C65 -1.7(14) . .
C66 C63 C64 C65 177.3(9) . .
C63 C64 C65 C60 -1.6(14) . .
C61 C60 C65 C64 4.1(13) . .
C58 C60 C65 C64 179.0(8) . .
C62 C63 C66 C67 -27.6(13) . .
C64 C63 C66 C67 153.4(9) . .
C62 C63 C66 C71 147.6(9) . .
C64 C63 C66 C71 -31.4(13) . .
C71 C66 C67 C68 -4.6(15) . .
C63 C66 C67 C68 170.8(9) . .
C66 C67 C68 N12 -176.0(9) . 18_656
C66 C67 C68 C69 5.3(16) . .
C67 C68 C69 C70 -3.5(15) . .
N12 C68 C69 C70 177.8(9) 18_656 .
C68 C69 C70 C71 1.6(16) . .
C68 C69 C70 N15 -174.5(10) . .
C69 C70 C71 C66 -1.1(16) . .
N15 C70 C71 C66 175.3(9) . .
C67 C66 C71 C70 2.4(14) . .
C63 C66 C71 C70 -173.0(9) . .
N12 C72 C73 N11 -6(2) . .
N12 C72 C73 C74 169.4(14) . .
N11 C73 C74 C75 -5(2) . .
C72 C73 C74 C75 180.0(15) . .
C73 C74 C75 C76 1(3) . .
C74 C75 C76 C77 2(3) . .
C75 C76 C77 N11 0(3) . .
C75 C76 C77 C78 161(3) . .
C75 C76 C77 C78' -166(2) . .
N4 C79 C80 C81 -177.1(8) . .
N4 C79 C80 N3 3.2(13) . .
N3 C80 C81 C82 -0.8(13) . .
C79 C80 C81 C82 179.6(8) . .
C80 C81 C82 C83 0.2(13) . .
C81 C82 C83 C84 1.7(14) . .
C82 C83 C84 N3 -3.1(13) . .
C82 C83 C84 C85 176.9(9) . .
N15 C86 C87 N16 7(2) . .
N15 C86 C87 C88 -170.5(16) . .
N16 C87 C88 C89 1(3) . .
C86 C87 C88 C89 179.2(16) . .
C87 C88 C89 C90 -4(3) . .
C88 C89 C90 C91 7(3) . .
C89 C90 C91 N16 -7(2) . .
C89 C90 C91 C92 177.3(16) . .
C3 C2 N1 C6 1.4(17) . .
C1 C2 N1 C6 -178.4(11) . .
C3 C2 N1 Ag1 -161.6(10) . .
C1 C2 N1 Ag1 18.6(14) . .
C5 C6 N1 C2 6(2) . .
C7 C6 N1 C2 -179.7(10) . .
C5 C6 N1 Ag1 171.1(13) . .
C7 C6 N1 Ag1 -14.8(14) . .
C6 C7 N2 C8 174.8(12) . .
C6 C7 N2 Ag1 -7.5(15) . .
C13 C8 N2 C7 161.2(10) . .
C9 C8 N2 C7 -27.6(15) . .
C13 C8 N2 Ag1 -16.2(13) . .
C9 C8 N2 Ag1 155.0(7) . .
C83 C84 N3 C80 2.5(12) . .
C85 C84 N3 C80 -177.6(8) . .
C83 C84 N3 Ag1 -169.2(6) . .
C85 C84 N3 Ag1 10.7(12) . .
C81 C80 N3 C84 -0.5(13) . .
C79 C80 N3 C84 179.1(8) . .
C81 C80 N3 Ag1 172.3(7) . .
C79 C80 N3 Ag1 -8.1(9) . .
C80 C79 N4 C56 -179.4(8) . .
C80 C79 N4 Ag1 3.5(11) . .
C55 C56 N4 C79 -141.6(8) . .
C57 C56 N4 C79 40.0(12) . .
C55 C56 N4 Ag1 35.1(10) . .
C57 C56 N4 Ag1 -143.3(7) . .
C41 C40 N5 C10 -177.0(11) . .
C41 C40 N5 Ag4 -12.7(16) . .
C11 C10 N5 C40 167.4(11) . .
C9 C10 N5 C40 -11.3(15) . .
C11 C10 N5 Ag4 5.1(12) . .
C9 C10 N5 Ag4 -173.6(7) . .
C46 C45 N6 C41 -179.1(12) . .
C44 C45 N6 C41 -4.6(15) . .
C46 C45 N6 Ag4 -11.8(14) . .
C44 C45 N6 Ag4 162.7(8) . .
C42 C41 N6 C45 2.6(19) . .
C40 C41 N6 C45 -178.3(11) . .
C42 C41 N6 Ag4 -166.0(12) . .
C40 C41 N6 Ag4 13.0(15) . .
C49 C48 N7 C52 0.0(18) . .
C47 C48 N7 C52 174.2(11) . .
C49 C48 N7 Ag4 167.4(10) . .
C47 C48 N7 Ag4 -18.4(17) . .
C51 C52 N7 C48 -0.6(16) . .
C53 C52 N7 C48 -174.5(10) . .
C51 C52 N7 Ag4 -170.1(10) . .
C53 C52 N7 Ag4 16.0(11) . .
C52 C53 N8 C54 167.4(9) . 18_656
C52 C53 N8 Ag4 -10.8(12) . .
C37 C38 N9 C34 -5.1(18) . .
C39 C38 N9 C34 178.8(13) . .
C37 C38 N9 Ag3 145.3(10) . .
C39 C38 N9 Ag3 -30.9(17) . .
C33 C34 N9 C38 173.2(11) . .
C35 C34 N9 C38 2.5(17) . .
C33 C34 N9 Ag3 19.2(12) . .
C35 C34 N9 Ag3 -151.5(9) . .
C34 C33 N10 C24 -174.6(9) . .
C34 C33 N10 Ag3 2.3(11) . .
C23 C24 N10 C33 141.4(9) . .
C25 C24 N10 C33 -41.0(13) . .
C23 C24 N10 Ag3 -35.2(12) . .
C25 C24 N10 Ag3 142.3(7) . .
C76 C77 N11 C73 -4(3) . .
C78 C77 N11 C73 -164(2) . .
C78' C77 N11 C73 162.9(16) . .
C76 C77 N11 Ag3 169.2(14) . .
C78 C77 N11 Ag3 9(3) . .
C78' C77 N11 Ag3 -24(2) . .
C72 C73 N11 C77 -178.2(14) . .
C74 C73 N11 C77 6(2) . .
C72 C73 N11 Ag3 7.8(16) . .
C74 C73 N11 Ag3 -167.6(12) . .
C73 C72 N12 C68 -178.5(12) . 18_656
C73 C72 N12 Ag3 0.5(16) . .
C27 C26 N13 C22 -175.3(10) . .
C27 C26 N13 Ag2 1.4(14) . .
C23 C22 N13 C26 -152.9(10) . .
C21 C22 N13 C26 27.6(13) . .
C23 C22 N13 Ag2 30.6(11) . .
C21 C22 N13 Ag2 -148.9(7) . .
C28 C27 N14 C31 -2(2) . .
C26 C27 N14 C31 178.7(12) . .
C28 C27 N14 Ag2 176.4(12) . .
C26 C27 N14 Ag2 -3.3(14) . .
C30 C31 N14 C27 4(2) . .
C32 C31 N14 C27 -178.6(15) . .
C30 C31 N14 Ag2 -173.6(12) . .
C32 C31 N14 Ag2 4(2) . .
C87 C86 N15 C70 177.1(11) . .
C87 C86 N15 Ag2 2.8(16) . .
C69 C70 N15 C86 -10.7(17) . .
C71 C70 N15 C86 173.0(11) . .
C69 C70 N15 Ag2 162.7(8) . .
C71 C70 N15 Ag2 -13.6(13) . .
C90 C91 N16 C87 5.0(19) . .
C92 C91 N16 C87 -179.6(12) . .
C90 C91 N16 Ag2 -160.0(11) . .
C92 C91 N16 Ag2 15.4(17) . .
C88 C87 N16 C91 -2(2) . .
C86 C87 N16 C91 -180.0(11) . .
C88 C87 N16 Ag2 164.1(15) . .
C86 C87 N16 Ag2 -13.6(14) . .
C7 N2 Ag1 N4 -137.2(8) . .
C8 N2 Ag1 N4 40.4(9) . .
C7 N2 Ag1 N1 -0.6(8) . .
C8 N2 Ag1 N1 176.9(9) . .
C7 N2 Ag1 N3 124.5(8) . .
C8 N2 Ag1 N3 -57.9(10) . .
C79 N4 Ag1 N2 -144.2(6) . .
C56 N4 Ag1 N2 38.9(7) . .
C79 N4 Ag1 N1 118.2(6) . .
C56 N4 Ag1 N1 -58.6(8) . .
C79 N4 Ag1 N3 -5.6(6) . .
C56 N4 Ag1 N3 177.5(7) . .
C2 N1 Ag1 N2 172.0(9) . .
C6 N1 Ag1 N2 8.9(9) . .
C2 N1 Ag1 N4 -72.1(10) . .
C6 N1 Ag1 N4 124.8(9) . .
C2 N1 Ag1 N3 31.7(10) . .
C6 N1 Ag1 N3 -131.4(8) . .
C84 N3 Ag1 N2 -65.0(8) . .
C80 N3 Ag1 N2 123.0(6) . .
C84 N3 Ag1 N4 179.2(8) . .
C80 N3 Ag1 N4 7.2(6) . .
C84 N3 Ag1 N1 41.6(8) . .
C80 N3 Ag1 N1 -130.4(6) . .
C26 N13 Ag2 N16 128.8(9) . .
C22 N13 Ag2 N16 -54.6(10) . .
C26 N13 Ag2 N15 -106.9(8) . .
C22 N13 Ag2 N15 69.6(7) . .
C26 N13 Ag2 N14 -2.3(8) . .
C22 N13 Ag2 N14 174.3(7) . .
C91 N16 Ag2 N13 -49.3(13) . .
C87 N16 Ag2 N13 145.1(8) . .
C91 N16 Ag2 N15 176.9(10) . .
C87 N16 Ag2 N15 11.3(8) . .
C91 N16 Ag2 N14 71.8(10) . .
C87 N16 Ag2 N14 -93.8(9) . .
C86 N15 Ag2 N13 -164.8(8) . .
C70 N15 Ag2 N13 21.2(9) . .
C86 N15 Ag2 N16 -7.1(8) . .
C70 N15 Ag2 N16 178.9(9) . .
C86 N15 Ag2 N14 112.3(9) . .
C70 N15 Ag2 N14 -61.7(9) . .
C27 N14 Ag2 N13 2.9(8) . .
C31 N14 Ag2 N13 -179.3(13) . .
C27 N14 Ag2 N16 -153.9(8) . .
C31 N14 Ag2 N16 23.9(13) . .
C27 N14 Ag2 N15 122.6(8) . .
C31 N14 Ag2 N15 -59.7(13) . .
C72 N12 Ag3 N10 141.7(8) . .
C68 N12 Ag3 N10 -39.2(9) 18_656 .
C72 N12 Ag3 N11 2.7(8) . .
C68 N12 Ag3 N11 -178.3(8) 18_656 .
C72 N12 Ag3 N9 -99.8(9) . .
C68 N12 Ag3 N9 79.3(9) 18_656 .
C33 N10 Ag3 N12 159.1(6) . .
C24 N10 Ag3 N12 -24.1(8) . .
C33 N10 Ag3 N11 -96.4(8) . .
C24 N10 Ag3 N11 80.4(8) . .
C33 N10 Ag3 N9 5.6(6) . .
C24 N10 Ag3 N9 -177.6(8) . .
C77 N11 Ag3 N12 -178.9(13) . .
C73 N11 Ag3 N12 -5.5(9) . .
C77 N11 Ag3 N10 58.3(15) . .
C73 N11 Ag3 N10 -128.3(9) . .
C77 N11 Ag3 N9 -29.3(13) . .
C73 N11 Ag3 N9 144.1(9) . .
C38 N9 Ag3 N12 64.1(11) . .
C34 N9 Ag3 N12 -142.8(7) . .
C38 N9 Ag3 N10 -165.8(9) . .
C34 N9 Ag3 N10 -12.7(7) . .
C38 N9 Ag3 N11 -28.4(10) . .
C34 N9 Ag3 N11 124.6(7) . .
C53 N8 Ag4 N6 -99.4(8) . .
C54 N8 Ag4 N6 82.4(8) 18_656 .
C53 N8 Ag4 N5 119.6(7) . .
C54 N8 Ag4 N5 -58.5(8) 18_656 .
C53 N8 Ag4 N7 13.9(7) . .
C54 N8 Ag4 N7 -164.3(7) 18_656 .
C45 N6 Ag4 N8 27.1(11) . .
C41 N6 Ag4 N8 -164.9(7) . .
C45 N6 Ag4 N5 177.8(9) . .
C41 N6 Ag4 N5 -14.2(8) . .
C45 N6 Ag4 N7 -73.6(9) . .
C41 N6 Ag4 N7 94.4(8) . .
C40 N5 Ag4 N8 174.6(8) . .
C10 N5 Ag4 N8 -21.7(9) . .
C40 N5 Ag4 N6 14.0(8) . .
C10 N5 Ag4 N6 177.7(8) . .
C40 N5 Ag4 N7 -99.2(8) . .
C10 N5 Ag4 N7 64.5(8) . .
C48 N7 Ag4 N8 176.3(11) . .
C52 N7 Ag4 N8 -15.6(6) . .
C48 N7 Ag4 N6 -35.2(11) . .
C52 N7 Ag4 N6 132.9(6) . .
C48 N7 Ag4 N5 47.8(11) . .
C52 N7 Ag4 N5 -144.1(6) . .

loop_
_platon_squeeze_void_nr
_platon_squeeze_void_average_x
_platon_squeeze_void_average_y
_platon_squeeze_void_average_z
_platon_squeeze_void_volume
_platon_squeeze_void_count_electrons
_platon_squeeze_void_content
1 0.000 0.000 0.000 1202 171 ' '
2 0.464 -0.009 0.004 10604 1992 ' '
3 0.667 0.333 0.333 1198 170 ' '
4 0.333 0.667 0.667 1198 170 ' '
